data_7032914
loop_
_publ_author_name
'Han, Song-De'
'Miao, Xiao-Hong'
'Liu, Sui-Jun'
'Bu, Xian-He'

_publ_section_title
;
 A series of cobalt and nickel clusters based on thiol-containing ligands
 accompanied by in situ ligand formation.
;
_journal_issue 2
_journal_name_full 'Dalton transactions (Cambridge, England : 2003)'
_journal_page_first 560
_journal_page_last 567
_journal_paper_doi 10.1039/c4dt03109a
_journal_volume 44
_journal_year 2015
_chemical_formula_moiety 'C27 H16 N4 Ni4 S10'
_chemical_formula_sum 'C27 H16 N4 Ni4 S10'
_chemical_formula_weight 951.90
_chemical_name_systematic
; 
 ? 
;
_space_group_IT_number 14
_symmetry_cell_setting monoclinic
_symmetry_space_group_name_Hall '-P 2ybc'
_symmetry_space_group_name_H-M 'P 1 21/c 1'
_atom_sites_solution_hydrogens geom
_atom_sites_solution_primary direct
_atom_sites_solution_secondary difmap
_audit_creation_method SHELXL-97
_cell_angle_alpha 90.00
_cell_angle_beta 98.14(3)
_cell_angle_gamma 90.00
_cell_formula_units_Z 4
_cell_length_a 9.5006(19)
_cell_length_b 16.608(3)
_cell_length_c 20.842(4)
_cell_measurement_temperature 293(2)
_cell_volume 3255.4(11)
_computing_cell_refinement PROCESS-AUTO
_computing_data_collection PROCESS-AUTO
_computing_data_reduction CrystalStructure
_computing_publication_material 'CrystalStructure 3.7.0'
_computing_structure_refinement SHELXL
_computing_structure_solution DirectMethod
_diffrn_ambient_temperature 293(2)
_diffrn_measured_fraction_theta_full 0.998
_diffrn_measured_fraction_theta_max 0.998
_diffrn_measurement_device_type SCX-MINI
_diffrn_radiation_monochromator graphite
_diffrn_radiation_source 'fine-focus sealed tube'
_diffrn_radiation_type MoK\a
_diffrn_radiation_wavelength 0.71073
_diffrn_reflns_av_R_equivalents 0.1328
_diffrn_reflns_av_sigmaI/netI 0.1040
_diffrn_reflns_limit_h_max 11
_diffrn_reflns_limit_h_min -11
_diffrn_reflns_limit_k_max 19
_diffrn_reflns_limit_k_min -19
_diffrn_reflns_limit_l_max 24
_diffrn_reflns_limit_l_min -24
_diffrn_reflns_number 26348
_diffrn_reflns_theta_full 25.01
_diffrn_reflns_theta_max 25.01
_diffrn_reflns_theta_min 2.98
_exptl_absorpt_coefficient_mu 2.949
_exptl_absorpt_correction_T_max 0.745
_exptl_absorpt_correction_T_min 0.649
_exptl_absorpt_correction_type multi-scan
_exptl_crystal_colour 'dark brown'
_exptl_crystal_density_diffrn 1.942
_exptl_crystal_density_method 'not measured'
_exptl_crystal_description prism
_exptl_crystal_F_000 1912
_exptl_crystal_size_max 0.15
_exptl_crystal_size_mid 0.13
_exptl_crystal_size_min 0.10
_refine_diff_density_max 0.798
_refine_diff_density_min -0.693
_refine_diff_density_rms 0.138
_refine_ls_extinction_method none
_refine_ls_goodness_of_fit_ref 1.184
_refine_ls_hydrogen_treatment constr
_refine_ls_matrix_type full
_refine_ls_number_parameters 406
_refine_ls_number_reflns 5729
_refine_ls_number_restraints 0
_refine_ls_restrained_S_all 1.184
_refine_ls_R_factor_all 0.1356
_refine_ls_R_factor_gt 0.0983
_refine_ls_shift/su_max 0.000
_refine_ls_shift/su_mean 0.000
_refine_ls_structure_factor_coef Fsqd
_refine_ls_weighting_details 'calc w=1/[\s^2^(Fo^2^)+(0.0262P)^2^+29.8045P] where P=(Fo^2^+2Fc^2^)/3'
_refine_ls_weighting_scheme calc
_refine_ls_wR_factor_gt 0.1813
_refine_ls_wR_factor_ref 0.1949
_reflns_number_gt 4133
_reflns_number_total 5729
_reflns_threshold_expression >2sigma(I)
_cod_data_source_file c4dt03109a2.cif
_cod_data_source_block 3
_cod_depositor_comments
;
The following automatic conversions were performed:

'_symmetry_cell_setting' value 'Monoclinic' changed to 'monoclinic'
according to
/usr/data/users/saulius/crontab/automatic-downloads/rss-feeds/RSC/lib/dictionaries/cif_core.dic
dictionary named 'cif_core.dic' version 2.4.2 from
2011-04-26.

'_exptl_absorpt_correction_type' value 'Multi-scan'
changed to 'multi-scan' according to
/usr/data/users/saulius/crontab/automatic-downloads/rss-feeds/RSC/lib/dictionaries/cif_core.dic
dictionary named 'cif_core.dic' version 2.4.2 from 2011-04-26.

Automatic conversion script
Id: cif_fix_values 2827 2014-09-09 07:05:25Z andrius 

 Adding full bibliography for 7032912--7032919.cif.
;
_cod_original_cell_volume 3255.6(11)
_cod_original_sg_symbol_H-M 'P 21/c'
_cod_database_code 7032914

loop_
_symmetry_equiv_pos_as_xyz
'x, y, z'
'-x, y+1/2, -z+1/2'
'-x, -y, -z'
'x, -y-1/2, z-1/2'

loop_
_atom_site_label
_atom_site_type_symbol
_atom_site_fract_x
_atom_site_fract_y
_atom_site_fract_z
_atom_site_U_iso_or_equiv
_atom_site_adp_type
_atom_site_occupancy
_atom_site_symmetry_multiplicity
_atom_site_calc_flag
_atom_site_refinement_flags
Ni1 Ni 0.24400(15) 0.09625(8) 0.49170(7) 0.0391(4) Uani 1 1 d .
Ni2 Ni 0.13332(15) 0.06475(8) 0.60427(7) 0.0386(4) Uani 1 1 d .
Ni4 Ni 0.20962(16) 0.22212(9) 0.64855(8) 0.0463(4) Uani 1 1 d .
Ni3 Ni 0.09066(15) 0.22926(8) 0.51307(7) 0.0412(4) Uani 1 1 d .
S4 S 0.0284(3) 0.10200(17) 0.50862(14) 0.0412(7) Uani 1 1 d .
S2 S 0.2774(3) -0.01025(16) 0.55050(14) 0.0391(7) Uani 1 1 d .
S1 S 0.6767(3) 0.1041(2) 0.60491(16) 0.0496(8) Uani 1 1 d .
S3 S 0.2047(3) 0.19797(18) 0.42834(14) 0.0429(7) Uani 1 1 d .
S6 S -0.0037(3) 0.25383(19) 0.59953(17) 0.0507(8) Uani 1 1 d .
S8 S 0.3808(4) 0.1607(2) 0.71193(17) 0.0577(9) Uani 1 1 d .
S7 S 0.4002(4) 0.0109(2) 0.79266(16) 0.0588(9) Uani 1 1 d .
S5 S 0.0199(3) 0.15100(18) 0.65610(16) 0.0464(8) Uani 1 1 d .
S10 S 0.3504(4) 0.3152(2) 0.61985(18) 0.0626(10) Uani 1 1 d .
S9 S 0.3167(5) 0.4634(2) 0.5387(2) 0.0746(12) Uani 1 1 d .
N3 N 0.4495(9) 0.0172(5) 0.5823(4) 0.037(2) Uani 1 1 d .
C7 C 0.5109(11) 0.0853(7) 0.5607(5) 0.040(3) Uani 1 1 d .
N4 N 0.4388(9) 0.1248(5) 0.5122(4) 0.037(2) Uani 1 1 d .
N2 N 0.1542(10) 0.3404(6) 0.5123(5) 0.046(2) Uani 1 1 d .
C8 C 0.4823(13) 0.1971(6) 0.4841(5) 0.043(3) Uani 1 1 d .
N1 N 0.2215(10) 0.0248(6) 0.6876(5) 0.045(2) Uani 1 1 d .
C1 C 0.5395(12) -0.0244(7) 0.6311(5) 0.040(3) Uani 1 1 d .
C6 C 0.6668(12) 0.0154(7) 0.6498(5) 0.041(3) Uani 1 1 d .
C13 C 0.6223(13) 0.2255(8) 0.4905(6) 0.054(3) Uani 1 1 d .
H13 H 0.6940 0.1978 0.5165 0.065 Uiso 1 1 calc R
C18 C 0.2915(14) -0.1476(9) 0.7949(7) 0.064(4) Uani 1 1 d .
H18 H 0.3509 -0.1599 0.8330 0.077 Uiso 1 1 calc R
C14 C 0.2040(12) -0.0533(7) 0.7112(6) 0.047(3) Uani 1 1 d .
C16 C 0.1082(15) -0.1860(9) 0.7089(7) 0.065(4) Uani 1 1 d .
H16 H 0.0459 -0.2247 0.6891 0.078 Uiso 1 1 calc R
C17 C 0.2001(15) -0.2049(8) 0.7658(7) 0.064(4) Uani 1 1 d .
H17 H 0.1988 -0.2561 0.7836 0.076 Uiso 1 1 calc R
C20 C 0.3213(12) 0.0646(7) 0.7252(6) 0.046(3) Uani 1 1 d .
C5 C 0.7672(13) -0.0174(8) 0.6968(6) 0.057(4) Uani 1 1 d .
H5 H 0.8534 0.0085 0.7096 0.068 Uiso 1 1 calc R
C11 C 0.5505(15) 0.3340(8) 0.4179(7) 0.066(4) Uani 1 1 d .
H11 H 0.5736 0.3794 0.3955 0.079 Uiso 1 1 calc R
C4 C 0.7370(14) -0.0885(9) 0.7240(7) 0.061(4) Uani 1 1 d .
H4 H 0.8030 -0.1104 0.7566 0.073 Uiso 1 1 calc R
C10 C 0.4125(14) 0.3071(7) 0.4101(6) 0.054(3) Uani 1 1 d .
H10 H 0.3425 0.3347 0.3830 0.065 Uiso 1 1 calc R
C21 C 0.1100(14) 0.3969(7) 0.4641(7) 0.054(3) Uani 1 1 d .
C3 C 0.6128(15) -0.1290(8) 0.7051(6) 0.060(4) Uani 1 1 d .
H3 H 0.5984 -0.1782 0.7245 0.072 Uiso 1 1 calc R
C9 C 0.3776(13) 0.2381(7) 0.4432(6) 0.046(3) Uani 1 1 d .
C2 C 0.5061(13) -0.0989(7) 0.6576(5) 0.045(3) Uani 1 1 d .
H2 H 0.4209 -0.1258 0.6447 0.054 Uiso 1 1 calc R
C26 C 0.1869(15) 0.4681(8) 0.4719(7) 0.061(4) Uani 1 1 d .
C27 C 0.2615(14) 0.3652(8) 0.5549(6) 0.053(3) Uani 1 1 d .
C19 C 0.2960(13) -0.0716(8) 0.7680(6) 0.052(3) Uani 1 1 d .
C23 C -0.0283(17) 0.4502(10) 0.3694(8) 0.081(5) Uani 1 1 d .
H23 H -0.1013 0.4448 0.3349 0.097 Uiso 1 1 calc R
C24 C 0.049(2) 0.5202(10) 0.3770(9) 0.088(5) Uani 1 1 d .
H24 H 0.0269 0.5617 0.3473 0.106 Uiso 1 1 calc R
C22 C 0.0025(14) 0.3869(8) 0.4134(7) 0.061(4) Uani 1 1 d .
H22 H -0.0488 0.3391 0.4084 0.073 Uiso 1 1 calc R
C25 C 0.1566(19) 0.5310(9) 0.4266(8) 0.079(5) Uani 1 1 d .
H25 H 0.2088 0.5785 0.4306 0.095 Uiso 1 1 calc R
C15 C 0.1102(13) -0.1099(7) 0.6823(6) 0.052(3) Uani 1 1 d .
H15 H 0.0484 -0.0970 0.6451 0.062 Uiso 1 1 calc R
C12 C 0.6549(15) 0.2946(8) 0.4584(7) 0.066(4) Uani 1 1 d .
H12 H 0.7475 0.3143 0.4642 0.079 Uiso 1 1 calc R

loop_
_atom_site_aniso_label
_atom_site_aniso_U_11
_atom_site_aniso_U_22
_atom_site_aniso_U_33
_atom_site_aniso_U_23
_atom_site_aniso_U_13
_atom_site_aniso_U_12
Ni1 0.0332(8) 0.0341(8) 0.0481(9) -0.0003(7) -0.0006(7) -0.0025(7)
Ni2 0.0297(8) 0.0348(8) 0.0496(9) -0.0018(7) 0.0003(7) -0.0027(7)
Ni4 0.0419(9) 0.0403(9) 0.0562(10) -0.0055(7) 0.0049(8) -0.0053(8)
Ni3 0.0348(8) 0.0333(8) 0.0547(10) 0.0006(7) 0.0033(7) -0.0038(7)
S4 0.0293(15) 0.0394(16) 0.0520(19) 0.0030(14) -0.0049(13) -0.0056(13)
S2 0.0337(15) 0.0302(15) 0.0512(18) -0.0023(13) -0.0018(13) -0.0017(13)
S1 0.0307(16) 0.058(2) 0.058(2) 0.0036(16) -0.0034(14) -0.0079(15)
S3 0.0393(17) 0.0387(16) 0.0485(18) 0.0036(14) -0.0010(14) -0.0013(14)
S6 0.0472(19) 0.0393(17) 0.068(2) 0.0026(15) 0.0151(16) 0.0023(15)
S8 0.050(2) 0.047(2) 0.071(2) -0.0086(17) -0.0087(17) -0.0084(16)
S7 0.059(2) 0.062(2) 0.050(2) -0.0023(17) -0.0092(17) -0.0037(18)
S5 0.0422(18) 0.0384(16) 0.060(2) 0.0022(14) 0.0116(15) 0.0009(14)
S10 0.053(2) 0.064(2) 0.068(2) -0.0031(18) 0.0004(18) -0.0268(19)
S9 0.087(3) 0.046(2) 0.091(3) -0.0064(19) 0.018(2) -0.030(2)
N3 0.026(5) 0.036(5) 0.049(6) -0.001(4) 0.001(4) -0.001(4)
C7 0.034(6) 0.046(7) 0.043(7) -0.004(6) 0.013(5) 0.003(6)
N4 0.031(5) 0.031(5) 0.049(6) -0.005(4) 0.002(4) 0.004(4)
N2 0.034(6) 0.046(6) 0.057(7) 0.002(5) 0.007(5) -0.002(5)
C8 0.057(8) 0.032(6) 0.043(7) -0.003(5) 0.017(6) 0.003(6)
N1 0.040(6) 0.041(6) 0.053(6) -0.009(5) 0.008(5) 0.000(5)
C1 0.035(7) 0.048(7) 0.037(7) -0.003(5) 0.006(5) -0.007(6)
C6 0.036(7) 0.043(7) 0.045(7) 0.001(6) 0.004(6) 0.006(6)
C13 0.039(7) 0.058(8) 0.065(9) 0.007(7) 0.006(6) -0.010(7)
C18 0.048(8) 0.083(11) 0.060(9) 0.029(8) 0.002(7) 0.005(8)
C14 0.038(7) 0.048(8) 0.055(8) 0.001(6) 0.006(6) -0.001(6)
C16 0.062(9) 0.065(9) 0.067(10) 0.016(8) 0.000(8) -0.013(8)
C17 0.070(10) 0.046(8) 0.076(10) 0.025(7) 0.015(8) -0.005(7)
C20 0.044(7) 0.043(7) 0.049(7) -0.013(6) -0.001(6) -0.002(6)
C5 0.035(7) 0.071(10) 0.064(9) 0.012(7) 0.009(6) 0.010(7)
C11 0.064(10) 0.047(8) 0.087(11) 0.019(8) 0.015(8) -0.020(7)
C4 0.041(8) 0.074(10) 0.065(9) 0.006(8) -0.002(7) 0.018(8)
C10 0.057(9) 0.035(7) 0.069(9) 0.007(6) 0.001(7) 0.008(6)
C21 0.063(9) 0.040(7) 0.065(9) -0.002(7) 0.026(7) -0.011(7)
C3 0.076(10) 0.054(8) 0.051(8) 0.009(7) 0.010(7) 0.017(8)
C9 0.048(7) 0.039(7) 0.050(7) -0.003(6) 0.010(6) -0.004(6)
C2 0.049(7) 0.042(7) 0.046(7) 0.000(6) 0.012(6) -0.004(6)
C26 0.074(10) 0.040(7) 0.071(9) -0.003(7) 0.021(8) -0.011(7)
C27 0.052(8) 0.048(8) 0.059(8) -0.005(6) 0.005(7) -0.007(7)
C19 0.045(7) 0.048(8) 0.060(8) 0.005(6) -0.002(6) 0.000(6)
C23 0.070(11) 0.084(12) 0.088(12) 0.028(10) 0.011(9) 0.011(10)
C24 0.109(15) 0.068(11) 0.094(13) 0.029(10) 0.033(12) 0.018(11)
C22 0.060(9) 0.051(8) 0.073(10) 0.010(7) 0.008(8) -0.014(7)
C25 0.095(13) 0.053(9) 0.094(13) 0.010(9) 0.031(11) -0.014(9)
C15 0.041(7) 0.046(7) 0.065(9) 0.006(6) -0.006(6) 0.005(6)
C12 0.054(9) 0.056(9) 0.088(11) 0.001(8) 0.009(8) -0.025(7)

loop_
_atom_type_symbol
_atom_type_description
_atom_type_scat_dispersion_real
_atom_type_scat_dispersion_imag
_atom_type_scat_source
C C 0.0033 0.0016 'International Tables Vol C Tables 4.2.6.8 and 6.1.1.4'
H H 0.0000 0.0000 'International Tables Vol C Tables 4.2.6.8 and 6.1.1.4'
N N 0.0061 0.0033 'International Tables Vol C Tables 4.2.6.8 and 6.1.1.4'
O O 0.0106 0.0060 'International Tables Vol C Tables 4.2.6.8 and 6.1.1.4'
S S 0.1246 0.1234 'International Tables Vol C Tables 4.2.6.8 and 6.1.1.4'
Cl Cl 0.1484 0.1585 'International Tables Vol C Tables 4.2.6.8 and 6.1.1.4'
Ni Ni 0.3393 1.1124 'International Tables Vol C Tables 4.2.6.8 and 6.1.1.4'

loop_
_geom_angle_atom_site_label_1
_geom_angle_atom_site_label_2
_geom_angle_atom_site_label_3
_geom_angle
N4 Ni1 S4 151.8(3)
N4 Ni1 S3 91.2(3)
S4 Ni1 S3 88.78(12)
N4 Ni1 S2 91.0(3)
S4 Ni1 S2 90.58(12)
S3 Ni1 S2 176.52(13)
N4 Ni1 Ni3 106.7(3)
S4 Ni1 Ni3 52.11(9)
S3 Ni1 Ni3 53.83(9)
S2 Ni1 Ni3 127.93(11)
N4 Ni1 Ni2 109.5(3)
S4 Ni1 Ni2 51.33(9)
S3 Ni1 Ni2 128.33(11)
S2 Ni1 Ni2 53.22(9)
Ni3 Ni1 Ni2 74.72(6)
N1 Ni2 S5 87.8(3)
N1 Ni2 S4 176.3(3)
S5 Ni2 S4 94.16(13)
N1 Ni2 S2 92.3(3)
S5 Ni2 S2 171.18(13)
S4 Ni2 S2 86.21(12)
N1 Ni2 Ni1 131.4(3)
S5 Ni2 Ni1 125.11(11)
S4 Ni2 Ni1 49.44(9)
S2 Ni2 Ni1 49.58(8)
N1 Ni2 Ni4 88.0(3)
S5 Ni2 Ni4 49.52(9)
S4 Ni2 Ni4 95.66(10)
S2 Ni2 Ni4 121.66(9)
Ni1 Ni2 Ni4 89.50(6)
S5 Ni4 S10 161.61(15)
S5 Ni4 S8 104.73(14)
S10 Ni4 S8 93.66(15)
S5 Ni4 S6 56.39(12)
S10 Ni4 S6 105.25(14)
S8 Ni4 S6 160.98(14)
S5 Ni4 Ni2 49.24(9)
S10 Ni4 Ni2 134.68(12)
S8 Ni4 Ni2 84.30(10)
S6 Ni4 Ni2 83.87(10)
S5 Ni4 Ni3 83.10(10)
S10 Ni4 Ni3 82.73(11)
S8 Ni4 Ni3 139.49(12)
S6 Ni4 Ni3 47.91(10)
Ni2 Ni4 Ni3 70.91(5)
N2 Ni3 S6 89.6(3)
N2 Ni3 S4 176.0(3)
S6 Ni3 S4 94.36(13)
N2 Ni3 S3 91.6(3)
S6 Ni3 S3 174.99(14)
S4 Ni3 S3 84.35(12)
N2 Ni3 Ni1 126.6(3)
S6 Ni3 Ni1 125.82(11)
S4 Ni3 Ni1 50.02(9)
S3 Ni3 Ni1 50.01(8)
N2 Ni3 Ni4 88.2(3)
S6 Ni3 Ni4 49.06(10)
S4 Ni3 Ni4 93.88(10)
S3 Ni3 Ni4 126.13(10)
Ni1 Ni3 Ni4 88.98(6)
Ni1 S4 Ni2 79.23(11)
Ni1 S4 Ni3 77.88(11)
Ni2 S4 Ni3 98.53(12)
N3 S2 Ni1 93.3(3)
N3 S2 Ni2 105.7(3)
Ni1 S2 Ni2 77.20(10)
C7 S1 C6 91.1(6)
C9 S3 Ni1 96.5(4)
C9 S3 Ni3 108.3(4)
Ni1 S3 Ni3 76.16(11)
S5 S6 Ni3 107.16(16)
S5 S6 Ni4 61.29(13)
Ni3 S6 Ni4 83.03(12)
C20 S8 Ni4 107.1(4)
C19 S7 C20 90.2(6)
S6 S5 Ni2 106.40(17)
S6 S5 Ni4 62.32(13)
Ni2 S5 Ni4 81.23(12)
C27 S10 Ni4 107.9(5)
C26 S9 C27 89.9(6)
C7 N3 C1 113.3(9)
C7 N3 S2 120.7(8)
C1 N3 S2 126.0(7)
N4 C7 N3 117.6(10)
N4 C7 S1 130.8(9)
N3 C7 S1 111.7(8)
C7 N4 C8 126.0(10)
C7 N4 Ni1 115.7(8)
C8 N4 Ni1 116.7(8)
C27 N2 C21 113.6(10)
C27 N2 Ni3 120.1(9)
C21 N2 Ni3 125.6(8)
C9 C8 C13 118.6(11)
C9 C8 N4 116.1(11)
C13 C8 N4 125.0(11)
C20 N1 C14 111.4(10)
C20 N1 Ni2 123.0(8)
C14 N1 Ni2 124.9(8)
C6 C1 C2 123.1(11)
C6 C1 N3 112.6(10)
C2 C1 N3 124.3(10)
C1 C6 C5 120.0(11)
C1 C6 S1 111.2(8)
C5 C6 S1 128.8(10)
C12 C13 C8 120.5(12)
C17 C18 C19 120.5(12)
C15 C14 C19 120.7(12)
C15 C14 N1 125.4(11)
C19 C14 N1 113.9(11)
C15 C16 C17 120.1(13)
C18 C17 C16 119.9(12)
N1 C20 S8 126.3(9)
N1 C20 S7 114.5(9)
S8 C20 S7 119.2(7)
C4 C5 C6 118.3(13)
C10 C11 C12 120.9(12)
C5 C4 C3 122.2(13)
C11 C10 C9 119.7(12)
C22 C21 C26 121.0(13)
C22 C21 N2 126.1(12)
C26 C21 N2 112.9(12)
C4 C3 C2 122.3(13)
C8 C9 C10 120.2(11)
C8 C9 S3 119.4(9)
C10 C9 S3 120.2(10)
C3 C2 C1 114.1(12)
C21 C26 C25 119.9(14)
C21 C26 S9 111.1(11)
C25 C26 S9 128.9(12)
N2 C27 S10 129.2(10)
N2 C27 S9 112.4(10)
S10 C27 S9 118.4(7)
C18 C19 C14 119.2(12)
C18 C19 S7 130.7(11)
C14 C19 S7 110.0(9)
C24 C23 C22 120.2(16)
C25 C24 C23 122.1(16)
C21 C22 C23 118.5(14)
C24 C25 C26 118.2(15)
C14 C15 C16 119.7(12)
C11 C12 C13 120.0(12)

loop_
_geom_bond_atom_site_label_1
_geom_bond_atom_site_label_2
_geom_bond_distance
Ni1 N4 1.900(9)
Ni1 S4 2.130(3)
Ni1 S3 2.144(3)
Ni1 S2 2.150(3)
Ni1 Ni3 2.717(2)
Ni1 Ni2 2.754(2)
Ni2 N1 1.935(10)
Ni2 S5 2.170(3)
Ni2 S4 2.188(3)
Ni2 S2 2.262(3)
Ni2 Ni4 2.832(2)
Ni4 S5 2.179(3)
Ni4 S10 2.183(4)
Ni4 S8 2.196(4)
Ni4 S6 2.200(4)
Ni4 Ni3 2.892(2)
Ni3 N2 1.944(10)
Ni3 S6 2.162(4)
Ni3 S4 2.193(3)
Ni3 S3 2.259(3)
S2 N3 1.736(9)
S1 C7 1.736(11)
S1 C6 1.755(12)
S3 C9 1.759(12)
S6 S5 2.069(4)
S8 C20 1.727(12)
S7 C19 1.726(13)
S7 C20 1.743(12)
S10 C27 1.705(13)
S9 C26 1.726(15)
S9 C27 1.762(13)
N3 C7 1.377(14)
N3 C1 1.414(13)
C7 N4 1.315(13)
N4 C8 1.421(14)
N2 C27 1.319(15)
N2 C21 1.395(15)
C8 C9 1.394(16)
C8 C13 1.400(16)
N1 C20 1.319(14)
N1 C14 1.407(14)
C1 C6 1.384(15)
C1 C2 1.409(15)
C6 C5 1.379(15)
C13 C12 1.385(17)
C18 C17 1.370(18)
C18 C19 1.385(17)
C14 C15 1.374(16)
C14 C19 1.402(16)
C16 C15 1.380(17)
C16 C17 1.404(18)
C5 C4 1.358(18)
C11 C10 1.372(17)
C11 C12 1.374(18)
C4 C3 1.367(17)
C10 C9 1.402(16)
C21 C22 1.373(18)
C21 C26 1.386(16)
C3 C2 1.406(16)
C26 C25 1.410(19)
C23 C24 1.37(2)
C23 C22 1.398(18)
C24 C25 1.36(2)
